data_1556184
loop_
_publ_author_name
'Zhang, Mengke'
'Zhu, Yan'
'Zhan, Guanqun'
'Shu, Penghua'
'Sa, Rongjian'
'Lei, Liang'
'Xiang, Ming'
'Xue, Yongbo'
'Luo, Zengwei'
'Wan, Qian'
'Yao, Guangmin'
'Zhang, Yonghui'

_publ_section_title
;
 Micranthanone A, a new diterpene with an unprecedented carbon skeleton
 from Rhododendron micranthum.
;
_journal_issue 12
_journal_name_full 'Organic letters'
_journal_page_first 3094
_journal_page_last 3097
_journal_paper_doi 10.1021/ol401292y
_journal_volume 15
_journal_year 2013
_chemical_absolute_configuration ad
_chemical_formula_moiety 'C29 H38 O8, C2 H6 O'
_chemical_formula_sum 'C31 H44 O9'
_chemical_formula_weight 560.66
_space_group_IT_number 19
_space_group_name_Hall 'P 2ac 2ab'
_space_group_name_H-M_alt 'P 21 21 21'
_symmetry_cell_setting orthorhombic
_symmetry_space_group_name_Hall 'P 2ac 2ab'
_symmetry_space_group_name_H-M 'P 21 21 21'
_atom_sites_solution_hydrogens geom
_atom_sites_solution_primary direct
_atom_sites_solution_secondary difmap
_audit_creation_method SHELXL-97
_cell_angle_alpha 90.00
_cell_angle_beta 90.00
_cell_angle_gamma 90.00
_cell_formula_units_Z 4
_cell_length_a 9.2161(3)
_cell_length_b 14.3540(4)
_cell_length_c 21.9606(6)
_cell_measurement_reflns_used 9994
_cell_measurement_temperature 296(2)
_cell_measurement_theta_max 57.24
_cell_measurement_theta_min 3.68
_cell_volume 2905.12(15)
_computing_cell_refinement 'Bruker SAINT'
_computing_data_collection 'Bruker APEX2'
_computing_data_reduction 'Bruker SAINT'
_computing_molecular_graphics 'Bruker SHELXTL'
_computing_publication_material 'Bruker SHELXTL'
_computing_structure_refinement 'SHELXL-97 (Sheldrick, 1997)'
_computing_structure_solution 'SHELXS-97 (Sheldrick, 1990)'
_diffrn_ambient_temperature 296(2)
_diffrn_measured_fraction_theta_full 0.993
_diffrn_measured_fraction_theta_max 0.993
_diffrn_measurement_device_type 'Bruker APEX-II CCD'
_diffrn_measurement_method '\f and \w scans'
_diffrn_radiation_monochromator graphite
_diffrn_radiation_source 'fine-focus sealed tube'
_diffrn_radiation_type CuK\a
_diffrn_radiation_wavelength 1.54178
_diffrn_reflns_av_R_equivalents 0.0278
_diffrn_reflns_av_sigmaI/netI 0.0222
_diffrn_reflns_limit_h_max 9
_diffrn_reflns_limit_h_min -10
_diffrn_reflns_limit_k_max 15
_diffrn_reflns_limit_k_min -15
_diffrn_reflns_limit_l_max 23
_diffrn_reflns_limit_l_min -23
_diffrn_reflns_number 18149
_diffrn_reflns_theta_full 57.38
_diffrn_reflns_theta_max 57.38
_diffrn_reflns_theta_min 3.68
_diffrn_standards_number 0
_exptl_absorpt_coefficient_mu 0.764
_exptl_absorpt_correction_T_max 0.9275
_exptl_absorpt_correction_T_min 0.9139
_exptl_absorpt_correction_type multi-scan
_exptl_absorpt_process_details SADABS,(Sheldrick,1997)
_exptl_crystal_colour colorless
_exptl_crystal_density_diffrn 1.282
_exptl_crystal_density_method 'not measured'
_exptl_crystal_description block
_exptl_crystal_F_000 1208
_exptl_crystal_size_max 0.12
_exptl_crystal_size_mid 0.10
_exptl_crystal_size_min 0.10
_refine_diff_density_max 0.204
_refine_diff_density_min -0.149
_refine_diff_density_rms 0.029
_refine_ls_abs_structure_details 'Flack H D (1983), Acta Cryst. A39, 876-881'
_refine_ls_abs_structure_Flack -0.04(18)
_refine_ls_extinction_method none
_refine_ls_goodness_of_fit_ref 1.047
_refine_ls_hydrogen_treatment constr
_refine_ls_matrix_type full
_refine_ls_number_parameters 408
_refine_ls_number_reflns 3924
_refine_ls_number_restraints 6
_refine_ls_restrained_S_all 1.058
_refine_ls_R_factor_all 0.0343
_refine_ls_R_factor_gt 0.0338
_refine_ls_shift/su_max 0.000
_refine_ls_shift/su_mean 0.000
_refine_ls_structure_factor_coef Fsqd
_refine_ls_weighting_details 'calc w=1/[\s^2^(Fo^2^)+(0.0578P)^2^+0.4239P] where P=(Fo^2^+2Fc^2^)/3'
_refine_ls_weighting_scheme calc
_refine_ls_wR_factor_gt 0.0923
_refine_ls_wR_factor_ref 0.0928
_reflns_number_gt 3858
_reflns_number_total 3924
_reflns_threshold_expression >2sigma(I)
_cod_data_source_file ol401292y_si_002.cif
_cod_data_source_block 2
_cod_depositor_comments
;
The following automatic conversions were performed:

data item '_symmetry_cell_setting' value 'Orthorhombic' was changed
to 'orthorhombic' in accordance with the
/home/saulius/struct/COD-crude-data/automatic-downloads/DataCite-retrospective/ACS/depositions/lib/dictionaries/cif_core.dic
dictionary named 'cif_core.dic' version 2.4.2 last updated on
2011-04-26.

Automatic conversion script
Id: cif_fix_values 6909 2019-04-08 15:41:33Z antanas 
;
_cod_original_sg_symbol_H-M P2(1)2(1)2(1)
_cod_database_code 1556184

loop_
_symmetry_equiv_pos_as_xyz
'x, y, z'
'x+1/2, -y+1/2, -z'
'-x, y+1/2, -z+1/2'
'-x+1/2, -y, z+1/2'

loop_
_atom_site_label
_atom_site_type_symbol
_atom_site_fract_x
_atom_site_fract_y
_atom_site_fract_z
_atom_site_U_iso_or_equiv
_atom_site_adp_type
_atom_site_occupancy
_atom_site_symmetry_multiplicity
_atom_site_calc_flag
_atom_site_refinement_flags
_atom_site_disorder_assembly
_atom_site_disorder_group
C1 C 0.7878(2) -0.02833(14) 0.06271(10) 0.0590(5) Uani 1 1 d . . .
H1 H 0.8216 -0.0451 0.0218 0.071 Uiso 1 1 calc R . .
C2 C 0.9110(4) -0.05561(18) 0.10627(15) 0.0931(9) Uani 1 1 d . . .
H2A H 0.8714 -0.0812 0.1436 0.112 Uiso 1 1 calc R . .
H2B H 0.9727 -0.1022 0.0875 0.112 Uiso 1 1 calc R . .
C3 C 0.9977(3) 0.03199(18) 0.11981(11) 0.0709(6) Uani 1 1 d . . .
H3 H 1.1013 0.0193 0.1142 0.085 Uiso 1 1 calc R . .
C4 C 0.9478(2) 0.10565(15) 0.07310(10) 0.0616(5) Uani 1 1 d . . .
C5 C 0.7860(2) 0.07953(14) 0.06461(9) 0.0525(5) Uani 1 1 d . . .
C6 C 0.7058(2) 0.12766(14) 0.01140(9) 0.0522(5) Uani 1 1 d . . .
H6 H 0.7656 0.1796 -0.0031 0.063 Uiso 1 1 calc R . .
C7 C 0.6695(2) 0.06547(14) -0.04252(8) 0.0542(5) Uani 1 1 d . . .
H7A H 0.7590 0.0365 -0.0559 0.065 Uiso 1 1 calc R . .
H7B H 0.6369 0.1055 -0.0754 0.065 Uiso 1 1 calc R . .
C8 C 0.5549(2) -0.01301(13) -0.03487(8) 0.0509(5) Uani 1 1 d . . .
C9 C 0.5157(2) -0.04030(14) 0.03235(9) 0.0526(5) Uani 1 1 d . . .
H9 H 0.4822 0.0170 0.0522 0.063 Uiso 1 1 calc R . .
C10 C 0.6435(2) -0.07617(14) 0.07050(9) 0.0562(5) Uani 1 1 d . . .
C11 C 0.3854(3) -0.10720(15) 0.03186(9) 0.0613(5) Uani 1 1 d . . .
H11A H 0.3721 -0.1323 0.0725 0.074 Uiso 1 1 calc R . .
H11B H 0.2987 -0.0724 0.0214 0.074 Uiso 1 1 calc R . .
C12 C 0.4027(3) -0.18823(15) -0.01307(10) 0.0647(6) Uani 1 1 d . . .
H12A H 0.4723 -0.2326 0.0030 0.078 Uiso 1 1 calc R . .
H12B H 0.3104 -0.2200 -0.0176 0.078 Uiso 1 1 calc R . .
C13 C 0.4543(3) -0.15375(14) -0.07535(10) 0.0618(6) Uani 1 1 d . . .
H13 H 0.4638 -0.2058 -0.1039 0.074 Uiso 1 1 calc R . .
C14 C 0.6005(2) -0.10551(13) -0.06589(9) 0.0545(5) Uani 1 1 d . A .
H14 H 0.6649 -0.1423 -0.0398 0.065 Uiso 1 1 calc R . .
C15 C 0.4142(3) 0.01220(14) -0.07017(10) 0.0581(5) Uani 1 1 d . . .
H15A H 0.3411 0.0353 -0.0422 0.070 Uiso 1 1 calc R . .
H15B H 0.4343 0.0604 -0.1000 0.070 Uiso 1 1 calc R . .
C16 C 0.3592(3) -0.07681(15) -0.10235(10) 0.0639(6) Uani 1 1 d . . .
C17 C 0.1961(3) -0.0928(2) -0.09875(14) 0.0847(8) Uani 1 1 d . . .
H17A H 0.1462 -0.0392 -0.1145 0.127 Uiso 1 1 calc R . .
H17B H 0.1685 -0.1026 -0.0571 0.127 Uiso 1 1 calc R . .
H17C H 0.1707 -0.1466 -0.1224 0.127 Uiso 1 1 calc R . .
C18 C 1.0346(3) 0.0913(2) 0.01452(12) 0.0800(7) Uani 1 1 d . . .
H18A H 1.1353 0.1040 0.0221 0.120 Uiso 1 1 calc R . .
H18B H 0.9992 0.1327 -0.0164 0.120 Uiso 1 1 calc R . .
H18C H 1.0240 0.0280 0.0011 0.120 Uiso 1 1 calc R . .
C19 C 0.9740(3) 0.20536(17) 0.09474(12) 0.0738(6) Uani 1 1 d . . .
H19A H 0.9221 0.2158 0.1320 0.111 Uiso 1 1 calc R . .
H19B H 0.9405 0.2482 0.0643 0.111 Uiso 1 1 calc R . .
H19C H 1.0759 0.2147 0.1015 0.111 Uiso 1 1 calc R . .
C20 C 0.6300(3) -0.14666(18) 0.10894(11) 0.0819(7) Uani 1 1 d . . .
H20A H 0.7098 -0.1668 0.1313 0.098 Uiso 1 1 calc R . .
H20B H 0.5408 -0.1760 0.1136 0.098 Uiso 1 1 calc R . .
C1" C 0.6136(2) 0.18415(14) 0.09956(9) 0.0533(5) Uani 1 1 d . . .
H1" H 0.6687 0.2425 0.1014 0.064 Uiso 1 1 calc R . .
C2" C 0.4845(2) 0.19121(13) 0.14057(9) 0.0524(5) Uani 1 1 d . . .
C3" C 0.4173(3) 0.27648(15) 0.14968(9) 0.0624(6) Uani 1 1 d . . .
H3" H 0.4511 0.3285 0.1288 0.075 Uiso 1 1 calc R . .
C4" C 0.3010(3) 0.28596(14) 0.18909(9) 0.0611(5) Uani 1 1 d . . .
C5" C 0.2542(2) 0.20900(15) 0.22152(9) 0.0572(5) Uani 1 1 d . . .
C6" C 0.3176(2) 0.12408(15) 0.21175(10) 0.0609(5) Uani 1 1 d . . .
H6" H 0.2832 0.0720 0.2323 0.073 Uiso 1 1 calc R . .
C7" C 0.4329(2) 0.11483(15) 0.17144(9) 0.0583(5) Uani 1 1 d . . .
H7" H 0.4752 0.0568 0.1653 0.070 Uiso 1 1 calc R . .
C1' C 0.792(3) -0.1161(15) -0.1364(11) 0.076(4) Uani 0.54 1 d P A 1
C2' C 0.850(3) -0.0941(16) -0.2013(12) 0.110(8) Uani 0.54 1 d P A 1
H2'1 H 0.9366 -0.0570 -0.1982 0.165 Uiso 0.54 1 calc PR A 1
H2'2 H 0.7778 -0.0605 -0.2237 0.165 Uiso 0.54 1 calc PR A 1
H2'3 H 0.8721 -0.1513 -0.2220 0.165 Uiso 0.54 1 calc PR A 1
O5 O 0.8664(5) -0.1492(6) -0.0975(2) 0.134(2) Uani 0.54 1 d P A 1
C1A C 0.767(3) -0.1404(16) -0.1453(12) 0.065(4) Uani 0.46 1 d P A 2
C2A C 0.823(3) -0.1060(14) -0.2031(10) 0.072(3) Uani 0.46 1 d P A 2
H2A1 H 0.9116 -0.1382 -0.2129 0.109 Uiso 0.46 1 calc PR A 2
H2A2 H 0.8425 -0.0405 -0.1999 0.109 Uiso 0.46 1 calc PR A 2
H2A3 H 0.7531 -0.1167 -0.2346 0.109 Uiso 0.46 1 calc PR A 2
O5' O 0.7951(7) -0.2134(3) -0.1231(2) 0.1009(16) Uani 0.46 1 d P A 2
O1 O 0.9720(2) 0.05963(15) 0.18122(8) 0.0899(5) Uani 1 1 d . . .
H1A H 0.8911 0.0831 0.1839 0.135 Uiso 1 1 calc R . .
O2 O 0.57573(16) 0.16532(9) 0.03854(6) 0.0547(3) Uani 1 1 d . . .
O3 O 0.70457(15) 0.10910(9) 0.11736(5) 0.0547(3) Uani 1 1 d . . .
O4 O 0.66770(19) -0.08383(10) -0.12388(6) 0.0668(4) Uani 1 1 d . . .
O6 O 0.3879(2) -0.07115(11) -0.16704(7) 0.0806(5) Uani 1 1 d . . .
H6A H 0.4402 -0.0262 -0.1739 0.121 Uiso 1 1 calc R . .
O7 O 0.2371(3) 0.37024(12) 0.19555(9) 0.0914(6) Uani 1 1 d . . .
H7 H 0.1624 0.3646 0.2155 0.137 Uiso 1 1 calc R . .
O8 O 0.1427(2) 0.22342(12) 0.26131(8) 0.0765(5) Uani 1 1 d . . .
H8 H 0.1315 0.1769 0.2824 0.115 Uiso 1 1 calc R . .
C1S C 0.7101(8) 0.3608(6) 0.2414(4) 0.193(3) Uani 0.84 1 d PD B 1
H1S1 H 0.7029 0.4158 0.2168 0.289 Uiso 0.84 1 d PR B 1
H1S2 H 0.6380 0.3628 0.2729 0.289 Uiso 0.84 1 d PR B 1
H1S3 H 0.6946 0.3067 0.2165 0.289 Uiso 0.84 1 d PR B 1
C2S C 0.8530(5) 0.3556(4) 0.2660(3) 0.1375(18) Uani 0.84 1 d PD B 1
H2S1 H 0.8873 0.2919 0.2633 0.165 Uiso 0.84 1 d PR B 1
H2S2 H 0.8442 0.3708 0.3089 0.165 Uiso 0.84 1 d PR B 1
O9 O 0.9665(3) 0.4162(2) 0.24059(12) 0.0919(8) Uani 0.84 1 d PD B 1
H9A H 0.9856 0.4586 0.2643 0.138 Uiso 0.84 1 d PR B 1
C1S' C 0.740(4) 0.350(3) 0.2959(16) 0.193(3) Uani 0.16 1 d PD C 2
H1S4 H 0.7463 0.4132 0.3107 0.289 Uiso 0.16 1 d PR C 2
H1S5 H 0.7824 0.3088 0.3252 0.289 Uiso 0.16 1 d PR C 2
H1S6 H 0.6404 0.3341 0.2895 0.289 Uiso 0.16 1 d PR C 2
C2S' C 0.802(3) 0.337(3) 0.2325(13) 0.1375(18) Uani 0.16 1 d PD C 2
H2S3 H 0.8036 0.2728 0.2194 0.165 Uiso 0.16 1 d PR C 2
H2S4 H 0.7527 0.3735 0.2015 0.165 Uiso 0.16 1 d PR C 2
O9' O 0.939(2) 0.3830(13) 0.2277(8) 0.0919(8) Uani 0.16 1 d PD C 2
H9' H 0.9546 0.4296 0.2483 0.138 Uiso 0.16 1 d PR C 2

loop_
_atom_site_aniso_label
_atom_site_aniso_U_11
_atom_site_aniso_U_22
_atom_site_aniso_U_33
_atom_site_aniso_U_23
_atom_site_aniso_U_13
_atom_site_aniso_U_12
C1 0.0709(13) 0.0478(11) 0.0583(12) 0.0040(9) -0.0063(10) 0.0020(10)
C2 0.101(2) 0.0637(15) 0.114(2) 0.0180(14) -0.0429(18) -0.0100(14)
C3 0.0630(13) 0.0750(15) 0.0748(15) 0.0080(12) -0.0086(11) -0.0030(11)
C4 0.0648(12) 0.0586(12) 0.0613(12) 0.0057(10) -0.0002(10) -0.0072(10)
C5 0.0625(11) 0.0478(10) 0.0473(10) 0.0021(8) 0.0028(9) -0.0034(9)
C6 0.0654(12) 0.0457(10) 0.0456(10) 0.0017(8) 0.0044(9) -0.0029(9)
C7 0.0709(12) 0.0497(11) 0.0420(10) 0.0009(8) 0.0054(9) 0.0021(10)
C8 0.0672(12) 0.0428(10) 0.0428(10) -0.0023(8) 0.0005(9) 0.0007(9)
C9 0.0689(12) 0.0453(10) 0.0436(10) -0.0014(8) 0.0036(9) -0.0035(9)
C10 0.0760(13) 0.0484(10) 0.0441(10) 0.0016(8) -0.0024(10) -0.0047(10)
C11 0.0714(13) 0.0611(12) 0.0513(11) 0.0024(10) 0.0021(10) -0.0111(11)
C12 0.0824(15) 0.0504(11) 0.0613(13) 0.0033(9) -0.0050(11) -0.0097(11)
C13 0.0897(15) 0.0434(10) 0.0524(11) -0.0066(9) -0.0034(11) -0.0017(11)
C14 0.0777(13) 0.0444(10) 0.0415(10) 0.0017(8) 0.0017(9) 0.0047(10)
C15 0.0762(13) 0.0460(10) 0.0523(11) -0.0013(9) -0.0048(10) 0.0034(10)
C16 0.0863(16) 0.0534(11) 0.0522(12) -0.0037(9) -0.0121(11) -0.0010(11)
C17 0.0866(18) 0.0741(16) 0.0936(18) -0.0066(13) -0.0260(15) -0.0051(14)
C18 0.0739(15) 0.0867(18) 0.0794(16) 0.0019(13) 0.0150(13) -0.0029(14)
C19 0.0750(15) 0.0674(14) 0.0791(15) 0.0025(12) -0.0055(12) -0.0164(13)
C20 0.0928(18) 0.0759(16) 0.0769(15) 0.0278(13) -0.0157(14) -0.0162(14)
C1" 0.0700(12) 0.0447(10) 0.0452(10) -0.0005(8) 0.0013(9) -0.0034(9)
C2" 0.0671(12) 0.0476(11) 0.0425(10) -0.0016(8) -0.0014(9) -0.0021(9)
C3" 0.0858(15) 0.0494(11) 0.0520(11) 0.0051(9) 0.0093(11) -0.0058(11)
C4" 0.0812(14) 0.0497(11) 0.0526(12) 0.0012(9) 0.0030(11) 0.0057(11)
C5" 0.0675(13) 0.0592(12) 0.0451(10) 0.0021(8) 0.0019(9) 0.0024(11)
C6" 0.0738(14) 0.0508(11) 0.0582(11) 0.0068(9) 0.0079(10) -0.0045(11)
C7" 0.0700(13) 0.0473(11) 0.0576(12) 0.0010(9) 0.0021(10) 0.0013(10)
C1' 0.072(8) 0.077(11) 0.080(10) 0.020(7) 0.007(6) 0.011(7)
C2' 0.121(13) 0.119(13) 0.090(8) 0.000(7) 0.028(7) -0.004(7)
O5 0.093(3) 0.195(6) 0.114(4) 0.056(4) 0.021(3) 0.049(4)
C1A 0.074(10) 0.063(10) 0.057(5) -0.001(5) 0.008(5) 0.012(6)
C2A 0.080(6) 0.067(5) 0.070(7) 0.011(5) 0.036(5) 0.021(7)
O5' 0.143(5) 0.079(3) 0.080(3) 0.020(2) 0.030(3) 0.060(3)
O1 0.1023(14) 0.0943(13) 0.0732(11) 0.0134(9) -0.0110(10) -0.0068(11)
O2 0.0720(9) 0.0492(7) 0.0429(7) -0.0007(6) -0.0002(6) 0.0067(6)
O3 0.0661(8) 0.0559(8) 0.0422(7) 0.0044(6) -0.0002(6) -0.0001(7)
O4 0.0939(12) 0.0579(9) 0.0485(8) 0.0025(6) 0.0122(8) 0.0203(8)
O6 0.1276(15) 0.0639(10) 0.0503(8) -0.0038(7) -0.0225(9) -0.0055(10)
O7 0.1221(16) 0.0543(9) 0.0977(13) 0.0121(8) 0.0377(12) 0.0195(10)
O8 0.0903(11) 0.0677(10) 0.0716(10) 0.0133(8) 0.0264(9) 0.0136(9)
C1S 0.167(6) 0.166(6) 0.245(9) -0.006(6) -0.043(6) -0.019(5)
C2S 0.097(3) 0.138(4) 0.177(5) 0.003(4) -0.010(3) -0.001(3)
O9 0.1118(19) 0.087(2) 0.0765(16) -0.0209(12) 0.0012(14) 0.0075(16)
C1S' 0.167(6) 0.166(6) 0.245(9) -0.006(6) -0.043(6) -0.019(5)
C2S' 0.097(3) 0.138(4) 0.177(5) 0.003(4) -0.010(3) -0.001(3)
O9' 0.1118(19) 0.087(2) 0.0765(16) -0.0209(12) 0.0012(14) 0.0075(16)

loop_
_atom_type_symbol
_atom_type_description
_atom_type_scat_dispersion_real
_atom_type_scat_dispersion_imag
_atom_type_scat_source
C C 0.0181 0.0091 'International Tables Vol C Tables 4.2.6.8 and 6.1.1.4'
H H 0.0000 0.0000 'International Tables Vol C Tables 4.2.6.8 and 6.1.1.4'
O O 0.0492 0.0322 'International Tables Vol C Tables 4.2.6.8 and 6.1.1.4'

loop_
_geom_angle_atom_site_label_1
_geom_angle_atom_site_label_2
_geom_angle_atom_site_label_3
_geom_angle
C10 C1 C2 117.75(19)
C10 C1 C5 116.31(18)
C2 C1 C5 104.24(19)
C10 C1 H1 105.8
C2 C1 H1 105.8
C5 C1 H1 105.8
C3 C2 C1 107.4(2)
C3 C2 H2A 110.2
C1 C2 H2A 110.2
C3 C2 H2B 110.2
C1 C2 H2B 110.2
H2A C2 H2B 108.5
O1 C3 C2 109.2(2)
O1 C3 C4 112.9(2)
C2 C3 C4 106.29(19)
O1 C3 H3 109.5
C2 C3 H3 109.5
C4 C3 H3 109.5
C19 C4 C18 107.8(2)
C19 C4 C3 112.85(19)
C18 C4 C3 108.1(2)
C19 C4 C5 114.6(2)
C18 C4 C5 111.70(19)
C3 C4 C5 101.58(17)
O3 C5 C6 103.08(15)
O3 C5 C4 109.44(17)
C6 C5 C4 116.32(17)
O3 C5 C1 108.72(16)
C6 C5 C1 115.55(17)
C4 C5 C1 103.60(18)
O2 C6 C7 111.00(17)
O2 C6 C5 104.62(15)
C7 C6 C5 115.58(17)
O2 C6 H6 108.5
C7 C6 H6 108.5
C5 C6 H6 108.5
C6 C7 C8 119.45(16)
C6 C7 H7A 107.5
C8 C7 H7A 107.5
C6 C7 H7B 107.5
C8 C7 H7B 107.5
H7A C7 H7B 107.0
C14 C8 C7 112.96(17)
C14 C8 C15 101.89(16)
C7 C8 C15 110.15(15)
C14 C8 C9 105.18(15)
C7 C8 C9 116.06(15)
C15 C8 C9 109.58(17)
C10 C9 C11 113.19(16)
C10 C9 C8 114.87(17)
C11 C9 C8 109.23(16)
C10 C9 H9 106.3
C11 C9 H9 106.3
C8 C9 H9 106.3
C20 C10 C1 120.2(2)
C20 C10 C9 122.2(2)
C1 C10 C9 117.56(16)
C12 C11 C9 113.39(18)
C12 C11 H11A 108.9
C9 C11 H11A 108.9
C12 C11 H11B 108.9
C9 C11 H11B 108.9
H11A C11 H11B 107.7
C13 C12 C11 111.22(17)
C13 C12 H12A 109.4
C11 C12 H12A 109.4
C13 C12 H12B 109.4
C11 C12 H12B 109.4
H12A C12 H12B 108.0
C14 C13 C16 103.33(17)
C14 C13 C12 107.39(18)
C16 C13 C12 113.7(2)
C14 C13 H13 110.7
C16 C13 H13 110.7
C12 C13 H13 110.7
O4 C14 C13 110.76(16)
O4 C14 C8 108.53(15)
C13 C14 C8 102.08(17)
O4 C14 H14 111.7
C13 C14 H14 111.7
C8 C14 H14 111.7
C16 C15 C8 108.03(17)
C16 C15 H15A 110.1
C8 C15 H15A 110.1
C16 C15 H15B 110.1
C8 C15 H15B 110.1
H15A C15 H15B 108.4
O6 C16 C17 103.9(2)
O6 C16 C13 108.44(19)
C17 C16 C13 115.9(2)
O6 C16 C15 110.01(18)
C17 C16 C15 115.1(2)
C13 C16 C15 103.39(17)
C16 C17 H17A 109.5
C16 C17 H17B 109.5
H17A C17 H17B 109.5
C16 C17 H17C 109.5
H17A C17 H17C 109.5
H17B C17 H17C 109.5
C4 C18 H18A 109.5
C4 C18 H18B 109.5
H18A C18 H18B 109.5
C4 C18 H18C 109.5
H18A C18 H18C 109.5
H18B C18 H18C 109.5
C4 C19 H19A 109.5
C4 C19 H19B 109.5
H19A C19 H19B 109.5
C4 C19 H19C 109.5
H19A C19 H19C 109.5
H19B C19 H19C 109.5
C10 C20 H20A 120.0
C10 C20 H20B 120.0
H20A C20 H20B 120.0
O2 C1" O3 105.20(15)
O2 C1" C2" 112.87(17)
O3 C1" C2" 110.81(15)
O2 C1" H1" 109.3
O3 C1" H1" 109.3
C2" C1" H1" 109.3
C7" C2" C3" 118.58(19)
C7" C2" C1" 121.24(18)
C3" C2" C1" 120.14(17)
C4" C3" C2" 121.53(19)
C4" C3" H3" 119.2
C2" C3" H3" 119.2
O7 C4" C5" 121.6(2)
O7 C4" C3" 119.37(19)
C5" C4" C3" 119.01(19)
O8 C5" C6" 123.86(19)
O8 C5" C4" 116.32(19)
C6" C5" C4" 119.80(19)
C5" C6" C7" 120.8(2)
C5" C6" H6" 119.6
C7" C6" H6" 119.6
C2" C7" C6" 120.2(2)
C2" C7" H7" 119.9
C6" C7" H7" 119.9
O4 C1A C2A 111(2)
C1A C2A H2A1 109.5
C1A C2A H2A2 109.5
H2A1 C2A H2A2 109.5
C1A C2A H2A3 109.5
H2A1 C2A H2A3 109.5
H2A2 C2A H2A3 109.5
C3 O1 H1A 109.5
C1" O2 C6 104.99(15)
C1" O3 C5 108.01(13)
C1' O4 C14 120.0(12)
C1A O4 C14 118.7(13)
C16 O6 H6A 109.5
C4" O7 H7 109.5
C5" O8 H8 109.5
C2S C1S H1S1 108.6
C2S C1S H1S2 111.6
H1S1 C1S H1S2 109.5
C2S C1S H1S3 108.2
H1S1 C1S H1S3 109.5
H1S2 C1S H1S3 109.5
C2S C1S H1S6 97.7
H1S1 C1S H1S6 132.0
H1S3 C1S H1S6 98.8
C2S C1S H2S4 88.7
H1S1 C1S H2S4 50.8
H1S2 C1S H2S4 156.8
H1S3 C1S H2S4 72.5
H1S6 C1S H2S4 170.6
C1S C2S O9 118.9(6)
C1S C2S H2S1 109.0
O9 C2S H2S1 107.6
C1S C2S H2S2 106.2
O9 C2S H2S2 107.2
H2S1 C2S H2S2 107.4
C1S C2S H9' 116.8
H2S1 C2S H9' 117.2
H2S2 C2S H9' 98.5
C2S O9 H9A 110.6
C2S O9 H9' 84.2
C2S' C1S' H1S2 85.5
C2S' C1S' H2S2 86.6
H1S2 C1S' H2S2 151.8
C2S' C1S' H1S4 113.9
H1S2 C1S' H1S4 93.0
H2S2 C1S' H1S4 65.8
C2S' C1S' H1S5 112.7
H1S2 C1S' H1S5 140.0
H2S2 C1S' H1S5 67.6
H1S4 C1S' H1S5 109.5
C2S' C1S' H1S6 101.5
H2S2 C1S' H1S6 171.9
H1S4 C1S' H1S6 109.5
H1S5 C1S' H1S6 109.5
O9' C2S' C1S' 110.2(15)
O9' C2S' H1S1 100.3
C1S' C2S' H1S1 83.6
O9' C2S' H1S3 157.5
C1S' C2S' H1S3 90.2
H1S1 C2S' H1S3 71.7
O9' C2S' H2S1 73.7
C1S' C2S' H2S1 78.5
H1S1 C2S' H2S1 157.4
H1S3 C2S' H2S1 121.5
O9' C2S' H2S3 113.9
C1S' C2S' H2S3 113.3
H1S1 C2S' H2S3 131.3
H1S3 C2S' H2S3 63.4
H2S1 C2S' H2S3 69.3
O9' C2S' H2S4 96.8
C1S' C2S' H2S4 113.6
H2S1 C2S' H2S4 167.1
H2S3 C2S' H2S4 108.0
C2S' O9' H9A 125.1
C2S' O9' H9' 119.0

loop_
_geom_bond_atom_site_label_1
_geom_bond_atom_site_label_2
_geom_bond_distance
C1 C10 1.507(3)
C1 C2 1.535(3)
C1 C5 1.549(3)
C1 H1 0.9800
C2 C3 1.519(4)
C2 H2A 0.9700
C2 H2B 0.9700
C3 O1 1.426(3)
C3 C4 1.543(3)
C3 H3 0.9800
C4 C19 1.527(3)
C4 C18 1.529(3)
C4 C5 1.549(3)
C5 O3 1.444(2)
C5 C6 1.546(3)
C6 O2 1.444(3)
C6 C7 1.520(3)
C6 H6 0.9800
C7 C8 1.553(3)
C7 H7A 0.9700
C7 H7B 0.9700
C8 C14 1.550(3)
C8 C15 1.554(3)
C8 C9 1.570(3)
C9 C10 1.534(3)
C9 C11 1.538(3)
C9 H9 0.9800
C10 C20 1.324(3)
C11 C12 1.534(3)
C11 H11A 0.9700
C11 H11B 0.9700
C12 C13 1.530(3)
C12 H12A 0.9700
C12 H12B 0.9700
C13 C14 1.529(3)
C13 C16 1.529(3)
C13 H13 0.9800
C14 O4 1.450(2)
C14 H14 0.9800
C15 C16 1.546(3)
C15 H15A 0.9700
C15 H15B 0.9700
C16 O6 1.447(3)
C16 C17 1.522(4)
C17 H17A 0.9600
C17 H17B 0.9600
C17 H17C 0.9600
C18 H18A 0.9600
C18 H18B 0.9600
C18 H18C 0.9600
C19 H19A 0.9600
C19 H19B 0.9600
C19 H19C 0.9600
C20 H20A 0.9300
C20 H20B 0.9300
C1" O2 1.411(2)
C1" O3 1.420(3)
C1" C2" 1.495(3)
C1" H1" 0.9800
C2" C7" 1.374(3)
C2" C3" 1.386(3)
C3" C4" 1.385(3)
C3" H3" 0.9300
C4" O7 1.353(3)
C4" C5" 1.383(3)
C5" O8 1.364(3)
C5" C6" 1.369(3)
C6" C7" 1.389(3)
C6" H6" 0.9300
C7" H7" 0.9300
C1' O5 1.19(3)
C1' O4 1.27(3)
C1' C2' 1.55(3)
C2' H2'1 0.9600
C2' H2'2 0.9600
C2' H2'3 0.9600
C1A O5' 1.18(3)
C1A O4 1.31(3)
C1A C2A 1.46(4)
C2A H2A1 0.9600
C2A H2A2 0.9600
C2A H2A3 0.9600
O1 H1A 0.8200
O6 H6A 0.8200
O7 H7 0.8200
O8 H8 0.8200
C1S C2S 1.426(6)
C1S H1S1 0.9600
C1S H1S2 0.9601
C1S H1S3 0.9599
C1S H2S4 0.9772
C2S O9 1.470(5)
C2S H2S1 0.9700
C2S H2S2 0.9699
O9 H9A 0.8200
C1S' C2S' 1.516(10)
C1S' H1S4 0.97
C1S' H1S5 0.9599
C1S' H1S6 0.9600
C2S' O9' 1.427(10)
C2S' H2S3 0.9700
C2S' H2S4 0.9701
O9' H9' 0.8199

loop_
_geom_hbond_atom_site_label_D
_geom_hbond_atom_site_label_H
_geom_hbond_atom_site_label_A
_geom_hbond_distance_DH
_geom_hbond_distance_HA
_geom_hbond_distance_DA
_geom_hbond_angle_DHA
_geom_hbond_site_symmetry_A
O9 H9A O1 0.82 1.92 2.740(3) 179 3_755
O8 H8 O6 0.82 1.89 2.708(2) 178 4
O7 H7 O8 0.82 2.27 2.699(2) 113 .
O7 H7 O9 0.82 2.03 2.763(4) 149 1_455
O6 H6A O9 0.82 2.17 2.843(4) 140 2_455
O1 H1A O3 0.82 2.29 2.923(2) 135 .

loop_
_geom_torsion_atom_site_label_1
_geom_torsion_atom_site_label_2
_geom_torsion_atom_site_label_3
_geom_torsion_atom_site_label_4
_geom_torsion
C10 C1 C2 C3 -143.6(2)
C5 C1 C2 C3 -13.1(3)
C1 C2 C3 O1 109.3(3)
C1 C2 C3 C4 -12.8(3)
O1 C3 C4 C19 36.8(3)
C2 C3 C4 C19 156.4(2)
O1 C3 C4 C18 155.9(2)
C2 C3 C4 C18 -84.4(3)
O1 C3 C4 C5 -86.4(2)
C2 C3 C4 C5 33.2(3)
C19 C4 C5 O3 -47.3(2)
C18 C4 C5 O3 -170.27(17)
C3 C4 C5 O3 74.7(2)
C19 C4 C5 C6 68.9(3)
C18 C4 C5 C6 -54.0(2)
C3 C4 C5 C6 -169.05(18)
C19 C4 C5 C1 -163.12(18)
C18 C4 C5 C1 73.9(2)
C3 C4 C5 C1 -41.1(2)
C10 C1 C5 O3 48.9(2)
C2 C1 C5 O3 -82.5(2)
C10 C1 C5 C6 -66.4(2)
C2 C1 C5 C6 162.2(2)
C10 C1 C5 C4 165.20(17)
C2 C1 C5 C4 33.8(2)
O3 C5 C6 O2 -9.37(18)
C4 C5 C6 O2 -129.11(18)
C1 C5 C6 O2 109.07(19)
O3 C5 C6 C7 -131.75(18)
C4 C5 C6 C7 108.5(2)
C1 C5 C6 C7 -13.3(3)
O2 C6 C7 C8 -50.8(2)
C5 C6 C7 C8 68.1(3)
C6 C7 C8 C14 -137.78(19)
C6 C7 C8 C15 109.0(2)
C6 C7 C8 C9 -16.2(3)
C14 C8 C9 C10 65.3(2)
C7 C8 C9 C10 -60.3(2)
C15 C8 C9 C10 174.19(16)
C14 C8 C9 C11 -63.1(2)
C7 C8 C9 C11 171.30(17)
C15 C8 C9 C11 45.8(2)
C2 C1 C10 C20 -7.7(3)
C5 C1 C10 C20 -132.4(2)
C2 C1 C10 C9 172.6(2)
C5 C1 C10 C9 47.8(3)
C11 C9 C10 C20 -13.6(3)
C8 C9 C10 C20 -140.0(2)
C11 C9 C10 C1 166.13(17)
C8 C9 C10 C1 39.7(2)
C10 C9 C11 C12 -80.5(2)
C8 C9 C11 C12 48.8(2)
C9 C11 C12 C13 -47.1(3)
C11 C12 C13 C14 59.8(2)
C11 C12 C13 C16 -53.9(3)
C16 C13 C14 O4 -68.6(2)
C12 C13 C14 O4 170.95(16)
C16 C13 C14 C8 46.8(2)
C12 C13 C14 C8 -73.67(19)
C7 C8 C14 O4 -40.4(2)
C15 C8 C14 O4 77.75(19)
C9 C8 C14 O4 -167.92(16)
C7 C8 C14 C13 -157.38(16)
C15 C8 C14 C13 -39.26(18)
C9 C8 C14 C13 75.08(19)
C14 C8 C15 C16 18.2(2)
C7 C8 C15 C16 138.32(18)
C9 C8 C15 C16 -92.83(19)
C14 C13 C16 O6 82.1(2)
C12 C13 C16 O6 -161.79(18)
C14 C13 C16 C17 -161.5(2)
C12 C13 C16 C17 -45.5(3)
C14 C13 C16 C15 -34.6(2)
C12 C13 C16 C15 81.5(2)
C8 C15 C16 O6 -105.9(2)
C8 C15 C16 C17 137.2(2)
C8 C15 C16 C13 9.8(2)
O2 C1" C2" C7" 92.1(2)
O3 C1" C2" C7" -25.6(3)
O2 C1" C2" C3" -90.0(2)
O3 C1" C2" C3" 152.27(19)
C7" C2" C3" C4" 0.3(3)
C1" C2" C3" C4" -177.60(19)
C2" C3" C4" O7 -178.7(2)
C2" C3" C4" C5" 2.1(3)
O7 C4" C5" O8 -1.5(3)
C3" C4" C5" O8 177.6(2)
O7 C4" C5" C6" 177.2(2)
C3" C4" C5" C6" -3.7(3)
O8 C5" C6" C7" -178.6(2)
C4" C5" C6" C7" 2.7(3)
C3" C2" C7" C6" -1.3(3)
C1" C2" C7" C6" 176.60(19)
C5" C6" C7" C2" -0.2(3)
O3 C1" O2 C6 -38.60(18)
C2" C1" O2 C6 -159.54(15)
C7 C6 O2 C1" 154.52(15)
C5 C6 O2 C1" 29.20(18)
O2 C1" O3 C5 32.88(19)
C2" C1" O3 C5 155.16(16)
C6 C5 O3 C1" -13.80(19)
C4 C5 O3 C1" 110.58(18)
C1 C5 O3 C1" -136.91(17)
O5 C1' O4 C1A -106(8)
C2' C1' O4 C1A 84(7)
O5 C1' O4 C14 -14.0(19)
C2' C1' O4 C14 176.1(12)
O5' C1A O4 C1' 107(8)
C2A C1A O4 C1' -80(7)
O5' C1A O4 C14 8(2)
C2A C1A O4 C14 -178.9(14)
C13 C14 O4 C1' -121.7(8)
C8 C14 O4 C1' 127.0(8)
C13 C14 O4 C1A -98.1(10)
C8 C14 O4 C1A 150.6(10)
